data_4307380
loop_
_publ_author_name
'Chelladurai Ganesamoorthy'
'Maravanji S. Balakrishna'
'Paulose P. George'
'Joel T. Mague'

_publ_section_title
;
Di- and Tetranuclear Copper(I) Complexes Containing
Phenylaminobis(phosphonite), PhN{P(OC6H4OMe-o)2}2, and Their Reactivity
toward Bipyridyl Ligands
;
_journal_name_full 'Inorganic Chemistry'
_journal_page_first 848
_journal_page_last 858
_journal_paper_doi 10.1021/ic061883j
_journal_volume 46
_journal_year 2007
_chemical_formula_moiety 'C52 H53 Br2 Cu2 N7 O8 P2'
_chemical_formula_sum 'C52 H53 Br2 Cu2 N7 O8 P2'
_chemical_formula_weight 1252.85
_chemical_name_systematic
; 
 catena-poly[[(1,2-di-\m-bromo)(\m-bis(bis(2-methoxy-
phenoxy)phosphino)phenylamine-1\kP,2\kP')dicopper(I)]-
1:2-\m-4,4'-bipyridyl]
;
_space_group_IT_number 14
_symmetry_cell_setting monoclinic
_symmetry_space_group_name_Hall '-P 2yn'
_symmetry_space_group_name_H-M 'P 1 21/n 1'
_atom_sites_solution_hydrogens geom
_atom_sites_solution_primary direct
_atom_sites_solution_secondary difmap
_audit_creation_method SHELXL-97
_cell_angle_alpha 90.00
_cell_angle_beta 94.063(1)
_cell_angle_gamma 90.00
_cell_formula_units_Z 4
_cell_length_a 11.7184(8)
_cell_length_b 22.114(1)
_cell_length_c 20.745(1)
_cell_measurement_reflns_used 8995
_cell_measurement_temperature 100(2)
_cell_measurement_theta_max 28.26
_cell_measurement_theta_min 2.26
_cell_volume 5362.4(5)
_computing_cell_refinement 'Bruker SMART (Bruker-AXS, 2000)'
_computing_data_collection 'Bruker SMART (Bruker-AXS, 2000)'
_computing_data_reduction 'Bruker SAINT+ (Bruker-AXS, 2004)'
_computing_molecular_graphics 'Bruker SHELXTL (Bruker-AXS, 2000a)'
_computing_publication_material 'Bruker SHELXTL (Bruker-AXS, 2000a)'
_computing_structure_refinement 'SHELXL-97 (Sheldrick, 1997)'
_computing_structure_solution 'SHELXS-97 (Sheldrick, 1997)'
_diffrn_ambient_temperature 100(2)
_diffrn_measured_fraction_theta_full 0.997
_diffrn_measured_fraction_theta_max 0.997
_diffrn_measurement_device_type 'Bruker-AXS Smart APEX CCD area detector'
_diffrn_measurement_method 'phi and omega scans'
_diffrn_radiation_monochromator graphite
_diffrn_radiation_source 'fine-focus sealed tube'
_diffrn_radiation_type MoK\a
_diffrn_radiation_wavelength 0.71073
_diffrn_reflns_av_R_equivalents 0.0528
_diffrn_reflns_av_sigmaI/netI 0.0350
_diffrn_reflns_limit_h_max 15
_diffrn_reflns_limit_h_min -14
_diffrn_reflns_limit_k_max 29
_diffrn_reflns_limit_k_min -29
_diffrn_reflns_limit_l_max 27
_diffrn_reflns_limit_l_min -27
_diffrn_reflns_number 94570
_diffrn_reflns_theta_full 28.35
_diffrn_reflns_theta_max 28.35
_diffrn_reflns_theta_min 2.09
_exptl_absorpt_coefficient_mu 2.402
_exptl_absorpt_correction_T_max 0.7647
_exptl_absorpt_correction_T_min 0.6785
_exptl_absorpt_correction_type multi-scan
_exptl_absorpt_process_details 'SADABS (Sheldrick, 2002)'
_exptl_crystal_colour Yellow
_exptl_crystal_density_diffrn 1.552
_exptl_crystal_density_method 'not measured'
_exptl_crystal_description Block
_exptl_crystal_F_000 2544
_exptl_crystal_size_max 0.17
_exptl_crystal_size_mid 0.13
_exptl_crystal_size_min 0.12
_refine_diff_density_max 0.529
_refine_diff_density_min -0.331
_refine_diff_density_rms 0.081
_refine_ls_extinction_method none
_refine_ls_goodness_of_fit_ref 1.036
_refine_ls_hydrogen_treatment constr
_refine_ls_matrix_type full
_refine_ls_number_parameters 666
_refine_ls_number_reflns 13373
_refine_ls_number_restraints 0
_refine_ls_restrained_S_all 1.036
_refine_ls_R_factor_all 0.0438
_refine_ls_R_factor_gt 0.0304
_refine_ls_shift/su_max 0.005
_refine_ls_shift/su_mean 0.000
_refine_ls_structure_factor_coef Fsqd
_refine_ls_weighting_details 'calc w=1/[\s^2^(Fo^2^)+(0.0352P)^2^+2.2828P] where P=(Fo^2^+2Fc^2^)/3'
_refine_ls_weighting_scheme calc
_refine_ls_wR_factor_gt 0.0688
_refine_ls_wR_factor_ref 0.0739
_reflns_number_gt 10917
_reflns_number_total 13373
_reflns_threshold_expression >2\s(I)
_cod_data_source_file ic061883jsi20061201_024151_8.cif
_cod_data_source_block msb282
_cod_depositor_comments
;
The following automatic conversions were performed:
'_symmetry_cell_setting' value 'Monoclinic' changed to 'monoclinic'
according to '/home/saulius/struct/CIF-dictionaries/cif_core.dic'
dictionary named 'cif_core.dic' version 2.4.1 from 2010-06-29.

Automatic conversion script
Id: cif_fix_enum 1527 2010-12-29 10:47:43Z saulius 
;
_cod_original_cell_volume 5362.6(6)
_cod_database_code 4307380

loop_
_symmetry_equiv_pos_as_xyz
'x, y, z'
'-x+1/2, y+1/2, -z+1/2'
'-x, -y, -z'
'x-1/2, -y-1/2, z-1/2'

loop_
_atom_site_label
_atom_site_type_symbol
_atom_site_fract_x
_atom_site_fract_y
_atom_site_fract_z
_atom_site_U_iso_or_equiv
_atom_site_adp_type
_atom_site_occupancy
_atom_site_symmetry_multiplicity
_atom_site_calc_flag
_atom_site_refinement_flags
_atom_site_disorder_assembly
_atom_site_disorder_group
Cu1 Cu 0.79770(2) 0.114029(11) 0.726315(12) 0.01497(6) Uani 1 1 d . . .
Cu2 Cu 0.71091(2) 0.140444(11) 0.839846(12) 0.01488(6) Uani 1 1 d . . .
Br1 Br 0.626386(18) 0.184076(9) 0.730176(9) 0.01773(5) Uani 1 1 d . . .
Br2 Br 0.912705(18) 0.160857(9) 0.820444(10) 0.01885(5) Uani 1 1 d . . .
P1 P 0.73649(4) 0.02205(2) 0.72935(2) 0.01259(10) Uani 1 1 d . . .
P2 P 0.66696(4) 0.04692(2) 0.85770(2) 0.01212(10) Uani 1 1 d . . .
O1 O 0.63069(12) 0.00226(6) 0.67918(7) 0.0170(3) Uani 1 1 d . . .
O2 O 0.43427(13) 0.04997(7) 0.63401(7) 0.0223(3) Uani 1 1 d . . .
O3 O 0.82401(12) -0.03258(6) 0.71438(7) 0.0160(3) Uani 1 1 d . . .
O4 O 0.93753(13) -0.06763(7) 0.61719(7) 0.0220(3) Uani 1 1 d . . .
O5 O 0.73516(12) 0.00872(6) 0.91482(6) 0.0151(3) Uani 1 1 d . . .
O6 O 0.94734(13) 0.04777(7) 0.93897(8) 0.0228(3) Uani 1 1 d . . .
O7 O 0.53733(12) 0.03361(6) 0.87809(7) 0.0154(3) Uani 1 1 d . . .
O8 O 0.43819(13) 0.08835(7) 0.97197(7) 0.0213(3) Uani 1 1 d . . .
N1 N 0.68243(14) -0.00308(7) 0.79755(8) 0.0125(3) Uani 1 1 d . . .
N2 N 0.65281(15) 0.19666(7) 0.90755(8) 0.0154(3) Uani 1 1 d . . .
N3 N 0.38177(15) 0.35356(7) 1.15181(8) 0.0161(3) Uani 1 1 d . . .
C1 C 0.62419(18) 0.02566(9) 0.61634(10) 0.0174(4) Uani 1 1 d . . .
C2 C 0.7159(2) 0.02238(10) 0.57807(10) 0.0215(5) Uani 1 1 d . . .
H2 H 0.7855 0.0040 0.5941 0.026 Uiso 1 1 calc R . .
C3 C 0.7053(2) 0.04626(11) 0.51587(10) 0.0252(5) Uani 1 1 d . . .
H3 H 0.7683 0.0450 0.4895 0.030 Uiso 1 1 calc R . .
C4 C 0.6037(2) 0.07158(10) 0.49277(11) 0.0260(5) Uani 1 1 d . . .
H4 H 0.5967 0.0877 0.4502 0.031 Uiso 1 1 calc R . .
C5 C 0.5106(2) 0.07406(10) 0.53080(10) 0.0235(5) Uani 1 1 d . . .
H5 H 0.4405 0.0914 0.5141 0.028 Uiso 1 1 calc R . .
C6 C 0.52045(19) 0.05118(9) 0.59308(10) 0.0184(4) Uani 1 1 d . . .
C7 C 0.32927(19) 0.07786(11) 0.61100(11) 0.0275(5) Uani 1 1 d . . .
H7A H 0.3423 0.1210 0.6034 0.041 Uiso 1 1 calc R . .
H7B H 0.2728 0.0732 0.6433 0.041 Uiso 1 1 calc R . .
H7C H 0.3006 0.0586 0.5705 0.041 Uiso 1 1 calc R . .
C8 C 0.94192(18) -0.02419(9) 0.72027(10) 0.0159(4) Uani 1 1 d . . .
C9 C 0.99826(19) -0.00023(10) 0.77508(10) 0.0207(4) Uani 1 1 d . . .
H9 H 0.9567 0.0119 0.8106 0.025 Uiso 1 1 calc R . .
C10 C 1.1166(2) 0.00589(11) 0.77774(11) 0.0259(5) Uani 1 1 d . . .
H10 H 1.1561 0.0229 0.8150 0.031 Uiso 1 1 calc R . .
C11 C 1.1768(2) -0.01265(10) 0.72666(11) 0.0248(5) Uani 1 1 d . . .
H11 H 1.2577 -0.0087 0.7291 0.030 Uiso 1 1 calc R . .
C12 C 1.12024(19) -0.03712(10) 0.67141(11) 0.0218(5) Uani 1 1 d . . .
H12 H 1.1623 -0.0496 0.6362 0.026 Uiso 1 1 calc R . .
C13 C 1.00234(18) -0.04321(9) 0.66795(10) 0.0173(4) Uani 1 1 d . . .
C14 C 0.9915(2) -0.07680(11) 0.55843(10) 0.0245(5) Uani 1 1 d . . .
H14A H 1.0214 -0.0382 0.5436 0.037 Uiso 1 1 calc R . .
H14B H 0.9356 -0.0929 0.5254 0.037 Uiso 1 1 calc R . .
H14C H 1.0546 -0.1056 0.5659 0.037 Uiso 1 1 calc R . .
C15 C 0.76324(19) 0.03806(9) 0.97384(9) 0.0168(4) Uani 1 1 d . . .
C16 C 0.6832(2) 0.04348(10) 1.01917(10) 0.0215(5) Uani 1 1 d . . .
H16 H 0.6076 0.0287 1.0102 0.026 Uiso 1 1 calc R . .
C17 C 0.7146(2) 0.07075(11) 1.07807(11) 0.0295(5) Uani 1 1 d . . .
H17 H 0.6603 0.0749 1.1097 0.035 Uiso 1 1 calc R . .
C18 C 0.8239(2) 0.09169(11) 1.09052(11) 0.0318(6) Uani 1 1 d . . .
H18 H 0.8447 0.1104 1.1309 0.038 Uiso 1 1 calc R . .
C19 C 0.9050(2) 0.08598(10) 1.04500(11) 0.0268(5) Uani 1 1 d . . .
H19 H 0.9804 0.1009 1.0542 0.032 Uiso 1 1 calc R . .
C20 C 0.87498(19) 0.05839(9) 0.98609(10) 0.0194(4) Uani 1 1 d . . .
C21 C 1.0573(2) 0.07618(11) 0.94650(13) 0.0297(5) Uani 1 1 d . . .
H21A H 1.0475 0.1201 0.9492 0.045 Uiso 1 1 calc R . .
H21B H 1.1009 0.0664 0.9093 0.045 Uiso 1 1 calc R . .
H21C H 1.0986 0.0615 0.9861 0.045 Uiso 1 1 calc R . .
C22 C 0.45028(17) 0.07496(9) 0.86086(10) 0.0152(4) Uani 1 1 d . . .
C23 C 0.41839(18) 0.08805(10) 0.79712(10) 0.0193(4) Uani 1 1 d . . .
H23 H 0.4564 0.0694 0.7634 0.023 Uiso 1 1 calc R . .
C24 C 0.32986(19) 0.12899(10) 0.78268(11) 0.0240(5) Uani 1 1 d . . .
H24 H 0.3086 0.1392 0.7390 0.029 Uiso 1 1 calc R . .
C25 C 0.27318(19) 0.15472(10) 0.83185(11) 0.0237(5) Uani 1 1 d . . .
H25 H 0.2114 0.1817 0.8217 0.028 Uiso 1 1 calc R . .
C26 C 0.30554(18) 0.14153(10) 0.89603(11) 0.0213(5) Uani 1 1 d . . .
H26 H 0.2660 0.1595 0.9295 0.026 Uiso 1 1 calc R . .
C27 C 0.39520(18) 0.10226(9) 0.91126(10) 0.0168(4) Uani 1 1 d . . .
C28 C 0.3843(2) 0.11503(10) 1.02471(11) 0.0244(5) Uani 1 1 d . . .
H28A H 0.3864 0.1592 1.0209 0.037 Uiso 1 1 calc R . .
H28B H 0.4248 0.1027 1.0655 0.037 Uiso 1 1 calc R . .
H28C H 0.3045 0.1015 1.0239 0.037 Uiso 1 1 calc R . .
C29 C 0.64871(18) -0.06584(9) 0.80352(9) 0.0159(4) Uani 1 1 d . . .
C30 C 0.7294(2) -0.10823(9) 0.82556(10) 0.0208(5) Uani 1 1 d . . .
H30 H 0.8059 -0.0964 0.8375 0.025 Uiso 1 1 calc R . .
C31 C 0.6964(2) -0.16857(10) 0.82993(11) 0.0309(6) Uani 1 1 d . . .
H31 H 0.7512 -0.1982 0.8443 0.037 Uiso 1 1 calc R . .
C32 C 0.5855(3) -0.18564(10) 0.81369(11) 0.0345(6) Uani 1 1 d . . .
H32 H 0.5640 -0.2269 0.8166 0.041 Uiso 1 1 calc R . .
C33 C 0.5050(2) -0.14290(11) 0.79312(12) 0.0320(6) Uani 1 1 d . . .
H33 H 0.4278 -0.1547 0.7831 0.038 Uiso 1 1 calc R . .
C34 C 0.5366(2) -0.08274(10) 0.78709(10) 0.0224(5) Uani 1 1 d . . .
H34 H 0.4818 -0.0535 0.7718 0.027 Uiso 1 1 calc R . .
C35 C 0.69839(18) 0.19814(9) 0.96882(10) 0.0174(4) Uani 1 1 d . . .
H35 H 0.7674 0.1766 0.9792 0.021 Uiso 1 1 calc R . .
C36 C 0.64932(18) 0.22957(9) 1.01751(10) 0.0171(4) Uani 1 1 d . . .
H36 H 0.6845 0.2294 1.0602 0.021 Uiso 1 1 calc R . .
C37 C 0.54869(17) 0.26126(9) 1.00357(10) 0.0156(4) Uani 1 1 d . . .
C38 C 0.50101(18) 0.25951(9) 0.94022(10) 0.0168(4) Uani 1 1 d . . .
H38 H 0.4320 0.2806 0.9286 0.020 Uiso 1 1 calc R . .
C39 C 0.55462(18) 0.22686(9) 0.89436(10) 0.0175(4) Uani 1 1 d . . .
H39 H 0.5204 0.2257 0.8515 0.021 Uiso 1 1 calc R . .
C40 C 0.49150(18) 0.29513(9) 1.05393(9) 0.0151(4) Uani 1 1 d . . .
C41 C 0.55355(18) 0.32121(9) 1.10683(10) 0.0184(4) Uani 1 1 d . . .
H41 H 0.6348 0.3194 1.1102 0.022 Uiso 1 1 calc R . .
C42 C 0.49595(18) 0.34959(9) 1.15404(10) 0.0188(4) Uani 1 1 d . . .
H42 H 0.5392 0.3671 1.1897 0.023 Uiso 1 1 calc R . .
C43 C 0.32240(18) 0.32971(9) 1.10051(10) 0.0176(4) Uani 1 1 d . . .
H43 H 0.2414 0.3330 1.0979 0.021 Uiso 1 1 calc R . .
C44 C 0.37341(18) 0.30059(9) 1.05110(10) 0.0175(4) Uani 1 1 d . . .
H44 H 0.3279 0.2844 1.0155 0.021 Uiso 1 1 calc R . .
N4 N 0.6340(2) 0.27743(12) 0.51202(13) 0.0473(6) Uani 1 1 d . . .
C45 C 0.5588(2) 0.26082(11) 0.53901(12) 0.0303(5) Uani 1 1 d . . .
C46 C 0.4623(2) 0.24024(12) 0.57300(13) 0.0338(6) Uani 1 1 d . . .
H46A H 0.4901 0.2178 0.6118 0.051 Uiso 1 1 calc R . .
H46B H 0.4141 0.2138 0.5447 0.051 Uiso 1 1 calc R . .
H46C H 0.4175 0.2752 0.5856 0.051 Uiso 1 1 calc R . .
N5 N 0.28484(18) 0.15327(10) 0.45726(10) 0.0316(5) Uani 1 1 d . . .
C47 C 0.26979(19) 0.16069(10) 0.40309(11) 0.0227(5) Uani 1 1 d . . .
C48 C 0.2519(2) 0.17064(11) 0.33368(11) 0.0264(5) Uani 1 1 d . . .
H48A H 0.2711 0.2126 0.3237 0.040 Uiso 1 1 calc R . .
H48B H 0.1716 0.1628 0.3197 0.040 Uiso 1 1 calc R . .
H48C H 0.3011 0.1432 0.3110 0.040 Uiso 1 1 calc R . .
N6 N 0.7558(2) 0.23255(12) 0.19006(12) 0.0455(6) Uani 1 1 d . . .
C49 C 0.8319(2) 0.21054(11) 0.21784(12) 0.0298(5) Uani 1 1 d . . .
C50 C 0.9302(2) 0.18189(12) 0.25203(12) 0.0322(6) Uani 1 1 d . . .
H50A H 0.9400 0.1411 0.2348 0.048 Uiso 1 1 calc R . .
H50B H 0.9177 0.1794 0.2982 0.048 Uiso 1 1 calc R . .
H50C H 0.9990 0.2059 0.2461 0.048 Uiso 1 1 calc R . .
N7 N 0.2619(2) 0.33096(10) 0.87937(12) 0.0386(5) Uani 1 1 d . . .
C51 C 0.1696(2) 0.31711(11) 0.87501(12) 0.0288(5) Uani 1 1 d . . .
C52 C 0.0492(3) 0.30044(17) 0.87056(17) 0.0574(9) Uani 1 1 d . . .
H52A H 0.0047 0.3315 0.8462 0.086 Uiso 1 1 calc R . .
H52B H 0.0224 0.2971 0.9141 0.086 Uiso 1 1 calc R . .
H52C H 0.0394 0.2615 0.8483 0.086 Uiso 1 1 calc R . .

loop_
_atom_site_aniso_label
_atom_site_aniso_U_11
_atom_site_aniso_U_22
_atom_site_aniso_U_33
_atom_site_aniso_U_23
_atom_site_aniso_U_13
_atom_site_aniso_U_12
Cu1 0.01899(13) 0.01230(11) 0.01436(12) 0.00078(9) 0.00639(10) -0.00135(9)
Cu2 0.01937(13) 0.01112(11) 0.01487(12) -0.00086(9) 0.00621(10) 0.00009(9)
Br1 0.01979(11) 0.01840(10) 0.01553(10) 0.00231(8) 0.00493(8) 0.00490(8)
Br2 0.01721(11) 0.02037(10) 0.01921(10) -0.00217(8) 0.00315(8) -0.00309(8)
P1 0.0141(3) 0.0120(2) 0.0121(2) 0.00012(18) 0.00408(19) -0.00011(18)
P2 0.0142(3) 0.0110(2) 0.0115(2) -0.00013(18) 0.00366(19) 0.00032(18)
O1 0.0185(8) 0.0190(7) 0.0136(7) 0.0037(6) 0.0013(6) -0.0040(6)
O2 0.0201(8) 0.0284(8) 0.0189(8) 0.0030(6) 0.0038(6) 0.0038(6)
O3 0.0149(7) 0.0134(7) 0.0204(7) -0.0032(5) 0.0069(6) 0.0005(5)
O4 0.0193(8) 0.0275(8) 0.0204(8) -0.0084(6) 0.0091(6) -0.0022(6)
O5 0.0199(7) 0.0127(7) 0.0124(7) -0.0006(5) -0.0007(5) 0.0011(6)
O6 0.0169(8) 0.0224(8) 0.0288(8) -0.0041(6) 0.0005(6) -0.0006(6)
O7 0.0152(7) 0.0145(7) 0.0173(7) 0.0010(5) 0.0060(6) 0.0015(5)
O8 0.0251(8) 0.0240(8) 0.0159(7) -0.0010(6) 0.0085(6) 0.0041(6)
N1 0.0161(9) 0.0103(7) 0.0118(8) 0.0002(6) 0.0048(6) 0.0006(6)
N2 0.0192(9) 0.0118(8) 0.0159(8) -0.0013(6) 0.0057(7) -0.0014(7)
N3 0.0198(9) 0.0134(8) 0.0158(8) -0.0002(6) 0.0063(7) 0.0000(7)
C1 0.0230(11) 0.0169(10) 0.0126(9) 0.0005(8) 0.0024(8) -0.0050(8)
C2 0.0230(12) 0.0249(11) 0.0166(10) -0.0002(9) 0.0027(8) -0.0016(9)
C3 0.0268(13) 0.0321(12) 0.0177(11) -0.0007(9) 0.0080(9) -0.0040(10)
C4 0.0354(14) 0.0280(12) 0.0150(10) 0.0049(9) 0.0044(9) -0.0048(10)
C5 0.0267(12) 0.0255(11) 0.0178(11) 0.0034(9) -0.0006(9) 0.0024(9)
C6 0.0217(11) 0.0174(10) 0.0164(10) -0.0006(8) 0.0037(8) -0.0017(8)
C7 0.0201(12) 0.0339(13) 0.0290(12) 0.0028(10) 0.0044(10) 0.0036(10)
C8 0.0163(10) 0.0131(9) 0.0191(10) 0.0010(8) 0.0053(8) 0.0020(8)
C9 0.0240(12) 0.0200(10) 0.0184(10) 0.0001(8) 0.0040(9) 0.0039(9)
C10 0.0261(13) 0.0262(12) 0.0247(12) -0.0008(9) -0.0021(9) -0.0001(10)
C11 0.0176(11) 0.0251(12) 0.0316(12) 0.0015(10) 0.0021(9) 0.0009(9)
C12 0.0200(11) 0.0228(11) 0.0236(11) 0.0020(9) 0.0078(9) 0.0040(9)
C13 0.0201(11) 0.0134(9) 0.0188(10) 0.0001(8) 0.0040(8) 0.0014(8)
C14 0.0273(13) 0.0277(12) 0.0196(11) -0.0027(9) 0.0091(9) 0.0022(10)
C15 0.0249(11) 0.0126(9) 0.0126(9) 0.0003(7) -0.0015(8) 0.0018(8)
C16 0.0289(12) 0.0182(10) 0.0174(10) 0.0031(8) 0.0025(9) 0.0018(9)
C17 0.0446(16) 0.0288(12) 0.0155(11) 0.0003(9) 0.0060(10) 0.0053(11)
C18 0.0520(17) 0.0260(12) 0.0159(11) -0.0016(9) -0.0071(11) 0.0021(11)
C19 0.0332(14) 0.0197(11) 0.0257(12) 0.0001(9) -0.0119(10) 0.0000(10)
C20 0.0241(12) 0.0135(9) 0.0201(10) 0.0006(8) -0.0021(9) 0.0042(8)
C21 0.0202(12) 0.0242(12) 0.0441(15) -0.0023(11) -0.0017(10) -0.0031(9)
C22 0.0130(10) 0.0142(9) 0.0187(10) -0.0004(8) 0.0037(8) -0.0009(7)
C23 0.0191(11) 0.0205(10) 0.0185(10) -0.0020(8) 0.0029(8) 0.0001(8)
C24 0.0222(12) 0.0263(12) 0.0227(11) 0.0006(9) -0.0035(9) -0.0010(9)
C25 0.0161(11) 0.0226(11) 0.0322(12) -0.0003(9) 0.0012(9) 0.0037(9)
C26 0.0163(11) 0.0204(11) 0.0283(12) -0.0051(9) 0.0085(9) -0.0011(8)
C27 0.0161(10) 0.0162(10) 0.0191(10) -0.0002(8) 0.0073(8) -0.0029(8)
C28 0.0308(13) 0.0242(11) 0.0197(11) -0.0046(9) 0.0125(9) -0.0004(9)
C29 0.0254(11) 0.0120(9) 0.0113(9) -0.0024(7) 0.0073(8) -0.0026(8)
C30 0.0333(13) 0.0150(10) 0.0146(10) -0.0005(8) 0.0048(9) 0.0035(9)
C31 0.0579(18) 0.0149(11) 0.0212(12) 0.0027(9) 0.0109(11) 0.0047(11)
C32 0.0672(19) 0.0141(11) 0.0238(12) -0.0004(9) 0.0148(12) -0.0120(12)
C33 0.0430(15) 0.0274(13) 0.0273(12) -0.0061(10) 0.0138(11) -0.0190(11)
C34 0.0265(12) 0.0204(11) 0.0211(11) -0.0017(9) 0.0068(9) -0.0056(9)
C35 0.0172(10) 0.0156(10) 0.0196(10) 0.0001(8) 0.0029(8) 0.0028(8)
C36 0.0211(11) 0.0165(10) 0.0138(9) -0.0019(8) 0.0018(8) 0.0004(8)
C37 0.0177(10) 0.0128(9) 0.0173(10) -0.0017(7) 0.0074(8) -0.0015(8)
C38 0.0175(11) 0.0159(10) 0.0172(10) -0.0009(8) 0.0039(8) 0.0014(8)
C39 0.0202(11) 0.0176(10) 0.0150(10) 0.0007(8) 0.0031(8) 0.0013(8)
C40 0.0206(11) 0.0111(9) 0.0145(9) 0.0021(7) 0.0064(8) 0.0005(8)
C41 0.0161(10) 0.0198(10) 0.0199(10) -0.0012(8) 0.0054(8) -0.0011(8)
C42 0.0204(11) 0.0158(10) 0.0204(10) -0.0032(8) 0.0034(8) -0.0017(8)
C43 0.0163(10) 0.0186(10) 0.0184(10) -0.0003(8) 0.0046(8) 0.0004(8)
C44 0.0201(11) 0.0178(10) 0.0149(10) -0.0014(8) 0.0025(8) 0.0006(8)
N4 0.0310(13) 0.0507(15) 0.0609(16) 0.0222(13) 0.0086(12) 0.0092(11)
C45 0.0293(14) 0.0271(12) 0.0338(14) 0.0044(10) -0.0022(11) 0.0062(10)
C46 0.0296(14) 0.0399(15) 0.0318(14) 0.0030(11) 0.0011(11) -0.0019(11)
N5 0.0304(12) 0.0352(12) 0.0289(11) -0.0029(9) -0.0008(9) 0.0085(9)
C47 0.0191(11) 0.0204(11) 0.0286(12) -0.0040(9) 0.0016(9) 0.0019(9)
C48 0.0313(13) 0.0252(12) 0.0228(11) -0.0020(9) 0.0025(10) -0.0005(10)
N6 0.0450(15) 0.0463(15) 0.0438(14) -0.0054(12) -0.0063(12) 0.0072(12)
C49 0.0348(14) 0.0288(13) 0.0260(12) -0.0056(10) 0.0044(11) -0.0056(11)
C50 0.0349(14) 0.0332(13) 0.0278(13) 0.0020(10) -0.0026(11) -0.0070(11)
N7 0.0305(13) 0.0378(13) 0.0473(14) 0.0044(11) 0.0023(10) 0.0037(10)
C51 0.0304(14) 0.0236(12) 0.0320(13) -0.0040(10) -0.0009(10) -0.0015(10)
C52 0.0422(19) 0.071(2) 0.058(2) -0.0033(17) -0.0071(15) -0.0259(17)

loop_
_atom_type_symbol
_atom_type_description
_atom_type_scat_dispersion_real
_atom_type_scat_dispersion_imag
_atom_type_scat_source
C C 0.0033 0.0016 'International Tables Vol C Tables 4.2.6.8 and 6.1.1.4'
H H 0.0000 0.0000 'International Tables Vol C Tables 4.2.6.8 and 6.1.1.4'
N N 0.0061 0.0033 'International Tables Vol C Tables 4.2.6.8 and 6.1.1.4'
O O 0.0106 0.0060 'International Tables Vol C Tables 4.2.6.8 and 6.1.1.4'
P P 0.1023 0.0942 'International Tables Vol C Tables 4.2.6.8 and 6.1.1.4'
Cu Cu 0.3201 1.2651 'International Tables Vol C Tables 4.2.6.8 and 6.1.1.4'
Br Br -0.2901 2.4595 'International Tables Vol C Tables 4.2.6.8 and 6.1.1.4'

loop_
_geom_angle_atom_site_label_1
_geom_angle_atom_site_label_2
_geom_angle_atom_site_label_3
_geom_angle
_geom_angle_site_symmetry_1
_geom_angle_site_symmetry_3
_geom_angle_publ_flag
N3 Cu1 P1 122.48(5) 4_665 . ?
N3 Cu1 Br2 100.61(5) 4_665 . ?
P1 Cu1 Br2 121.731(18) . . ?
N3 Cu1 Br1 103.69(5) 4_665 . ?
P1 Cu1 Br1 107.970(18) . . ?
Br2 Cu1 Br1 96.059(11) . . ?
N3 Cu1 Cu2 145.66(5) 4_665 . ?
P1 Cu1 Cu2 91.835(16) . . ?
Br2 Cu1 Cu2 56.425(10) . . ?
Br1 Cu1 Cu2 59.500(9) . . ?
N2 Cu2 P2 111.75(5) . . ?
N2 Cu2 Br2 111.91(5) . . ?
P2 Cu2 Br2 116.353(17) . . ?
N2 Cu2 Br1 104.62(5) . . ?
P2 Cu2 Br1 114.996(18) . . ?
Br2 Cu2 Br1 95.701(11) . . ?
N2 Cu2 Cu1 154.65(5) . . ?
P2 Cu2 Cu1 92.945(16) . . ?
Br2 Cu2 Cu1 58.121(9) . . ?
Br1 Cu2 Cu1 57.316(9) . . ?
Cu1 Br1 Cu2 63.184(9) . . ?
Cu2 Br2 Cu1 65.454(10) . . ?
O1 P1 O3 98.08(8) . . ?
O1 P1 N1 97.70(8) . . ?
O3 P1 N1 101.24(8) . . ?
O1 P1 Cu1 118.43(6) . . ?
O3 P1 Cu1 118.57(6) . . ?
N1 P1 Cu1 118.72(6) . . ?
O5 P2 O7 97.84(7) . . ?
O5 P2 N1 97.25(8) . . ?
O7 P2 N1 102.97(8) . . ?
O5 P2 Cu2 120.76(6) . . ?
O7 P2 Cu2 116.91(5) . . ?
N1 P2 Cu2 117.35(6) . . ?
C1 O1 P1 119.12(13) . . ?
C6 O2 C7 116.20(17) . . ?
C8 O3 P1 121.28(12) . . ?
C13 O4 C14 117.32(17) . . ?
C15 O5 P2 118.05(12) . . ?
C20 O6 C21 116.62(18) . . ?
C22 O7 P2 119.45(12) . . ?
C27 O8 C28 117.47(17) . . ?
C29 N1 P1 120.54(12) . . ?
C29 N1 P2 121.31(12) . . ?
P1 N1 P2 118.14(9) . . ?
C39 N2 C35 117.29(17) . . ?
C39 N2 Cu2 119.25(14) . . ?
C35 N2 Cu2 122.63(14) . . ?
C43 N3 C42 117.65(18) . . ?
C43 N3 Cu1 119.58(14) . 4_566 ?
C42 N3 Cu1 122.46(14) . 4_566 ?
C2 C1 C6 121.10(19) . . ?
C2 C1 O1 121.48(19) . . ?
C6 C1 O1 117.40(18) . . ?
C1 C2 C3 119.4(2) . . ?
C1 C2 H2 120.3 . . ?
C3 C2 H2 120.3 . . ?
C4 C3 C2 119.8(2) . . ?
C4 C3 H3 120.1 . . ?
C2 C3 H3 120.1 . . ?
C3 C4 C5 120.9(2) . . ?
C3 C4 H4 119.5 . . ?
C5 C4 H4 119.5 . . ?
C6 C5 C4 119.9(2) . . ?
C6 C5 H5 120.1 . . ?
C4 C5 H5 120.1 . . ?
O2 C6 C5 124.8(2) . . ?
O2 C6 C1 116.23(18) . . ?
C5 C6 C1 118.9(2) . . ?
O2 C7 H7A 109.5 . . ?
O2 C7 H7B 109.5 . . ?
H7A C7 H7B 109.5 . . ?
O2 C7 H7C 109.5 . . ?
H7A C7 H7C 109.5 . . ?
H7B C7 H7C 109.5 . . ?
C9 C8 O3 122.55(18) . . ?
C9 C8 C13 121.0(2) . . ?
O3 C8 C13 116.42(18) . . ?
C8 C9 C10 119.2(2) . . ?
C8 C9 H9 120.4 . . ?
C10 C9 H9 120.4 . . ?
C11 C10 C9 120.3(2) . . ?
C11 C10 H10 119.9 . . ?
C9 C10 H10 119.9 . . ?
C10 C11 C12 120.7(2) . . ?
C10 C11 H11 119.7 . . ?
C12 C11 H11 119.7 . . ?
C13 C12 C11 119.7(2) . . ?
C13 C12 H12 120.2 . . ?
C11 C12 H12 120.2 . . ?
O4 C13 C12 125.22(19) . . ?
O4 C13 C8 115.60(18) . . ?
C12 C13 C8 119.2(2) . . ?
O4 C14 H14A 109.5 . . ?
O4 C14 H14B 109.5 . . ?
H14A C14 H14B 109.5 . . ?
O4 C14 H14C 109.5 . . ?
H14A C14 H14C 109.5 . . ?
H14B C14 H14C 109.5 . . ?
C16 C15 C20 121.6(2) . . ?
C16 C15 O5 120.40(19) . . ?
C20 C15 O5 117.92(18) . . ?
C15 C16 C17 119.2(2) . . ?
C15 C16 H16 120.4 . . ?
C17 C16 H16 120.4 . . ?
C18 C17 C16 119.9(2) . . ?
C18 C17 H17 120.0 . . ?
C16 C17 H17 120.0 . . ?
C17 C18 C19 121.1(2) . . ?
C17 C18 H18 119.5 . . ?
C19 C18 H18 119.5 . . ?
C20 C19 C18 119.6(2) . . ?
C20 C19 H19 120.2 . . ?
C18 C19 H19 120.2 . . ?
O6 C20 C19 125.2(2) . . ?
O6 C20 C15 116.10(18) . . ?
C19 C20 C15 118.6(2) . . ?
O6 C21 H21A 109.5 . . ?
O6 C21 H21B 109.5 . . ?
H21A C21 H21B 109.5 . . ?
O6 C21 H21C 109.5 . . ?
H21A C21 H21C 109.5 . . ?
H21B C21 H21C 109.5 . . ?
C23 C22 O7 121.74(18) . . ?
C23 C22 C27 121.08(19) . . ?
O7 C22 C27 117.17(18) . . ?
C22 C23 C24 119.3(2) . . ?
C22 C23 H23 120.3 . . ?
C24 C23 H23 120.3 . . ?
C25 C24 C23 120.0(2) . . ?
C25 C24 H24 120.0 . . ?
C23 C24 H24 120.0 . . ?
C24 C25 C26 120.6(2) . . ?
C24 C25 H25 119.7 . . ?
C26 C25 H25 119.7 . . ?
C27 C26 C25 120.2(2) . . ?
C27 C26 H26 119.9 . . ?
C25 C26 H26 119.9 . . ?
O8 C27 C26 125.46(18) . . ?
O8 C27 C22 115.69(18) . . ?
C26 C27 C22 118.8(2) . . ?
O8 C28 H28A 109.5 . . ?
O8 C28 H28B 109.5 . . ?
H28A C28 H28B 109.5 . . ?
O8 C28 H28C 109.5 . . ?
H28A C28 H28C 109.5 . . ?
H28B C28 H28C 109.5 . . ?
C34 C29 C30 120.79(19) . . ?
C34 C29 N1 119.76(19) . . ?
C30 C29 N1 119.45(19) . . ?
C29 C30 C31 118.9(2) . . ?
C29 C30 H30 120.6 . . ?
C31 C30 H30 120.6 . . ?
C32 C31 C30 120.6(2) . . ?
C32 C31 H31 119.7 . . ?
C30 C31 H31 119.7 . . ?
C31 C32 C33 120.1(2) . . ?
C31 C32 H32 119.9 . . ?
C33 C32 H32 119.9 . . ?
C32 C33 C34 120.2(2) . . ?
C32 C33 H33 119.9 . . ?
C34 C33 H33 119.9 . . ?
C29 C34 C33 119.4(2) . . ?
C29 C34 H34 120.3 . . ?
C33 C34 H34 120.3 . . ?
N2 C35 C36 123.00(19) . . ?
N2 C35 H35 118.5 . . ?
C36 C35 H35 118.5 . . ?
C35 C36 C37 119.56(19) . . ?
C35 C36 H36 120.2 . . ?
C37 C36 H36 120.2 . . ?
C36 C37 C38 117.53(18) . . ?
C36 C37 C40 121.93(19) . . ?
C38 C37 C40 120.53(18) . . ?
C39 C38 C37 119.58(19) . . ?
C39 C38 H38 120.2 . . ?
C37 C38 H38 120.2 . . ?
N2 C39 C38 123.04(19) . . ?
N2 C39 H39 118.5 . . ?
C38 C39 H39 118.5 . . ?
C44 C40 C41 117.37(18) . . ?
C44 C40 C37 120.90(19) . . ?
C41 C40 C37 121.70(19) . . ?
C42 C41 C40 119.5(2) . . ?
C42 C41 H41 120.3 . . ?
C40 C41 H41 120.3 . . ?
N3 C42 C41 122.9(2) . . ?
N3 C42 H42 118.5 . . ?
C41 C42 H42 118.5 . . ?
N3 C43 C44 123.1(2) . . ?
N3 C43 H43 118.5 . . ?
C44 C43 H43 118.5 . . ?
C43 C44 C40 119.48(19) . . ?
C43 C44 H44 120.3 . . ?
C40 C44 H44 120.3 . . ?
N4 C45 C46 179.3(3) . . ?
C45 C46 H46A 109.5 . . ?
C45 C46 H46B 109.5 . . ?
H46A C46 H46B 109.5 . . ?
C45 C46 H46C 109.5 . . ?
H46A C46 H46C 109.5 . . ?
H46B C46 H46C 109.5 . . ?
N5 C47 C48 179.2(3) . . ?
C47 C48 H48A 109.5 . . ?
C47 C48 H48B 109.5 . . ?
H48A C48 H48B 109.5 . . ?
C47 C48 H48C 109.5 . . ?
H48A C48 H48C 109.5 . . ?
H48B C48 H48C 109.5 . . ?
N6 C49 C50 178.7(3) . . ?
C49 C50 H50A 109.5 . . ?
C49 C50 H50B 109.5 . . ?
H50A C50 H50B 109.5 . . ?
C49 C50 H50C 109.5 . . ?
H50A C50 H50C 109.5 . . ?
H50B C50 H50C 109.5 . . ?
N7 C51 C52 178.5(3) . . ?
C51 C52 H52A 109.5 . . ?
C51 C52 H52B 109.5 . . ?
H52A C52 H52B 109.5 . . ?
C51 C52 H52C 109.5 . . ?
H52A C52 H52C 109.5 . . ?
H52B C52 H52C 109.5 . . ?

loop_
_geom_bond_atom_site_label_1
_geom_bond_atom_site_label_2
_geom_bond_distance
_geom_bond_site_symmetry_2
_geom_bond_publ_flag
Cu1 N3 2.0223(17) 4_665 ?
Cu1 P1 2.1593(6) . ?
Cu1 Br2 2.5157(3) . ?
Cu1 Br1 2.5414(3) . ?
Cu1 Cu2 2.6948(4) . ?
Cu2 N2 2.0292(16) . ?
Cu2 P2 2.1696(6) . ?
Cu2 Br2 2.4683(4) . ?
Cu2 Br1 2.6017(4) . ?
P1 O1 1.6215(15) . ?
P1 O3 1.6287(14) . ?
P1 N1 1.6848(16) . ?
P2 O5 1.6194(14) . ?
P2 O7 1.6323(14) . ?
P2 N1 1.6865(16) . ?
O1 C1 1.400(2) . ?
O2 C6 1.365(2) . ?
O2 C7 1.428(3) . ?
O3 C8 1.391(2) . ?
O4 C13 1.365(3) . ?
O4 C14 1.427(2) . ?
O5 C15 1.404(2) . ?
O6 C20 1.359(3) . ?
O6 C21 1.432(3) . ?
O7 C22 1.397(2) . ?
O8 C27 1.358(2) . ?
O8 C28 1.429(2) . ?
N1 C29 1.451(2) . ?
N2 C39 1.342(3) . ?
N2 C35 1.344(3) . ?
N3 C43 1.338(3) . ?
N3 C42 1.338(3) . ?
N3 Cu1 2.0223(16) 4_566 ?
C1 C2 1.383(3) . ?
C1 C6 1.395(3) . ?
C2 C3 1.392(3) . ?
C2 H2 0.9500 . ?
C3 C4 1.372(3) . ?
C3 H3 0.9500 . ?
C4 C5 1.392(3) . ?
C4 H4 0.9500 . ?
C5 C6 1.385(3) . ?
C5 H5 0.9500 . ?
C7 H7A 0.9800 . ?
C7 H7B 0.9800 . ?
C7 H7C 0.9800 . ?
C8 C9 1.380(3) . ?
C8 C13 1.402(3) . ?
C9 C10 1.391(3) . ?
C9 H9 0.9500 . ?
C10 C11 1.376(3) . ?
C10 H10 0.9500 . ?
C11 C12 1.392(3) . ?
C11 H11 0.9500 . ?
C12 C13 1.385(3) . ?
C12 H12 0.9500 . ?
C14 H14A 0.9800 . ?
C14 H14B 0.9800 . ?
C14 H14C 0.9800 . ?
C15 C16 1.379(3) . ?
C15 C20 1.391(3) . ?
C16 C17 1.389(3) . ?
C16 H16 0.9500 . ?
C17 C18 1.369(4) . ?
C17 H17 0.9500 . ?
C18 C19 1.392(4) . ?
C18 H18 0.9500 . ?
C19 C20 1.389(3) . ?
C19 H19 0.9500 . ?
C21 H21A 0.9800 . ?
C21 H21B 0.9800 . ?
C21 H21C 0.9800 . ?
C22 C23 1.379(3) . ?
C22 C27 1.404(3) . ?
C23 C24 1.393(3) . ?
C23 H23 0.9500 . ?
C24 C25 1.379(3) . ?
C24 H24 0.9500 . ?
C25 C26 1.389(3) . ?
C25 H25 0.9500 . ?
C26 C27 1.382(3) . ?
C26 H26 0.9500 . ?
C28 H28A 0.9800 . ?
C28 H28B 0.9800 . ?
C28 H28C 0.9800 . ?
C29 C34 1.385(3) . ?
C29 C30 1.386(3) . ?
C30 C31 1.394(3) . ?
C30 H30 0.9500 . ?
C31 C32 1.372(4) . ?
C31 H31 0.9500 . ?
C32 C33 1.381(4) . ?
C32 H32 0.9500 . ?
C33 C34 1.389(3) . ?
C33 H33 0.9500 . ?
C34 H34 0.9500 . ?
C35 C36 1.384(3) . ?
C35 H35 0.9500 . ?
C36 C37 1.384(3) . ?
C36 H36 0.9500 . ?
C37 C38 1.392(3) . ?
C37 C40 1.484(3) . ?
C38 C39 1.381(3) . ?
C38 H38 0.9500 . ?
C39 H39 0.9500 . ?
C40 C44 1.386(3) . ?
C40 C41 1.397(3) . ?
C41 C42 1.379(3) . ?
C41 H41 0.9500 . ?
C42 H42 0.9500 . ?
C43 C44 1.382(3) . ?
C43 H43 0.9500 . ?
C44 H44 0.9500 . ?
N4 C45 1.138(3) . ?
C45 C46 1.447(4) . ?
C46 H46A 0.9800 . ?
C46 H46B 0.9800 . ?
C46 H46C 0.9800 . ?
N5 C47 1.137(3) . ?
C47 C48 1.457(3) . ?
C48 H48A 0.9800 . ?
C48 H48B 0.9800 . ?
C48 H48C 0.9800 . ?
N6 C49 1.137(3) . ?
C49 C50 1.454(4) . ?
C50 H50A 0.9800 . ?
C50 H50B 0.9800 . ?
C50 H50C 0.9800 . ?
N7 C51 1.122(3) . ?
C51 C52 1.454(4) . ?
C52 H52A 0.9800 . ?
C52 H52B 0.9800 . ?
C52 H52C 0.9800 . ?
